data_7224395
loop_
_publ_author_name
'Mittapalli, Sudhir'
'Bolla, Geetha'
'Perumalla, Sravankumar'
'Nangia, Ashwini'

_publ_section_title
;
 Can we exchange water in a hydrate structure: a case study of etoricoxib
;
_journal_issue 16
_journal_name_full CrystEngComm
_journal_page_first 2825
_journal_paper_doi 10.1039/C6CE00003G
_journal_volume 18
_journal_year 2016
_chemical_compound_source synthetic
_chemical_formula_moiety '2(C18 H15 Cl N2 O2 S), 0.5(C8 H14 O4), 2(H2 O), O'
_chemical_formula_sum 'C40 H41 Cl2 N4 O9 S2'
_chemical_formula_weight 856.79
_chemical_melting_point 388.2
_chemical_name_common 'etoricoxib-suberic acid cocrystal hydrate'
_chemical_name_systematic '5-Chloro-6-methyl-3-[4-(methylsulfonyl)phenyl]-2,3-bipyridine-octanedioic acid trihydrate'
_space_group_crystal_system triclinic
_space_group_IT_number 2
_space_group_name_Hall '-P 1'
_space_group_name_H-M_alt 'P -1'
_symmetry_space_group_name_Hall '-P 1'
_symmetry_space_group_name_H-M 'P -1'
_atom_sites_solution_hydrogens mixed
_audit_creation_method SHELXL-2014/7
_audit_update_record
;
2015-12-29 deposited with the CCDC.
2016-02-25 downloaded from the CCDC.
;
_cell_angle_alpha 95.187(8)
_cell_angle_beta 113.754(12)
_cell_angle_gamma 91.242(8)
_cell_formula_units_Z 2
_cell_length_a 12.2796(15)
_cell_length_b 12.4817(10)
_cell_length_c 14.8713(18)
_cell_measurement_reflns_used 7303
_cell_measurement_temperature 298(2)
_cell_measurement_theta_max 25.026
_cell_measurement_theta_min 2.790
_cell_volume 2073.5(4)
_computing_structure_refinement 'SHELXL-2014/7 (Sheldrick, 2014)'
_diffrn_ambient_temperature 298(2)
_diffrn_measured_fraction_theta_full 0.998
_diffrn_measured_fraction_theta_max 0.998
_diffrn_measurement_device_type 'Xcalibur, Eos, Gemini'
_diffrn_measurement_method '\w scans'
_diffrn_radiation_type MoK\a
_diffrn_radiation_wavelength 0.71073
_diffrn_reflns_av_R_equivalents 0.0705
_diffrn_reflns_av_unetI/netI 0.1651
_diffrn_reflns_Laue_measured_fraction_full 0.998
_diffrn_reflns_Laue_measured_fraction_max 0.998
_diffrn_reflns_limit_h_max 14
_diffrn_reflns_limit_h_min -11
_diffrn_reflns_limit_k_max 14
_diffrn_reflns_limit_k_min -14
_diffrn_reflns_limit_l_max 17
_diffrn_reflns_limit_l_min -17
_diffrn_reflns_number 13766
_diffrn_reflns_point_group_measured_fraction_full 0.998
_diffrn_reflns_point_group_measured_fraction_max 0.998
_diffrn_reflns_theta_full 25.026
_diffrn_reflns_theta_max 25.026
_diffrn_reflns_theta_min 2.790
_exptl_absorpt_coefficient_mu 0.316
_exptl_crystal_colour colorless
_exptl_crystal_density_diffrn 1.372
_exptl_crystal_density_method 'not measured'
_exptl_crystal_description block
_exptl_crystal_F_000 894
_exptl_crystal_recrystallization_method 'Re-crystallisation from solvent: wet Methanol'
_exptl_crystal_size_max 0.22
_exptl_crystal_size_mid 0.21
_exptl_crystal_size_min 0.20
_refine_diff_density_max 0.447
_refine_diff_density_min -0.377
_refine_diff_density_rms 0.062
_refine_ls_extinction_method none
_refine_ls_goodness_of_fit_ref 0.962
_refine_ls_hydrogen_treatment mixed
_refine_ls_matrix_type full
_refine_ls_number_parameters 523
_refine_ls_number_reflns 7303
_refine_ls_number_restraints 4
_refine_ls_restrained_S_all 0.962
_refine_ls_R_factor_all 0.1562
_refine_ls_R_factor_gt 0.0649
_refine_ls_shift/su_max 0.000
_refine_ls_shift/su_mean 0.000
_refine_ls_structure_factor_coef Fsqd
_refine_ls_weighting_details 'w=1/[\s^2^(Fo^2^)+(0.0168P)^2^] where P=(Fo^2^+2Fc^2^)/3'
_refine_ls_weighting_scheme calc
_refine_ls_wR_factor_gt 0.0936
_refine_ls_wR_factor_ref 0.1307
_reflns_Friedel_coverage 0.000
_reflns_number_gt 3338
_reflns_number_total 7303
_reflns_threshold_expression 'I > 2\s(I)'
_cod_data_source_file c6ce00003g2.cif
_cod_data_source_block ETRSBA_trihydrate
_cod_depositor_comments 'Adding full bibliography for 7224391--7224395.cif.'
_cod_database_code 7224395
_shelx_shelxl_version_number 2014/7
_shelx_space_group_comment
;
The symmetry employed for this shelxl refinement is uniquely defined
by the following loop, which should always be used as a source of
symmetry information in preference to the above space-group names.
They are only intended as comments.
;

loop_
_space_group_symop_operation_xyz
'x, y, z'
'-x, -y, -z'

loop_
_atom_site_label
_atom_site_type_symbol
_atom_site_fract_x
_atom_site_fract_y
_atom_site_fract_z
_atom_site_U_iso_or_equiv
_atom_site_adp_type
_atom_site_occupancy
_atom_site_site_symmetry_order
_atom_site_calc_flag
_atom_site_refinement_flags_posn
_atom_site_refinement_flags_adp
S2 S 0.74508(12) 0.57982(9) 1.09392(10) 0.0428(4) Uani 1 1 d . .
S1 S 0.54574(13) 0.32248(8) 0.31877(10) 0.0408(4) Uani 1 1 d . .
Cl1 Cl 0.34081(12) 1.02744(9) 0.29062(10) 0.0532(4) Uani 1 1 d . .
Cl2 Cl 0.16327(13) 0.06440(10) 0.68441(10) 0.0608(5) Uani 1 1 d . .
O1 O 0.6533(3) 0.2953(2) 0.3073(3) 0.0538(10) Uani 1 1 d . .
O2 O 0.5186(3) 0.2750(2) 0.3923(2) 0.0554(11) Uani 1 1 d . .
C28 C 0.5417(5) 0.0524(3) 0.8940(3) 0.0374(13) Uani 1 1 d . .
N2 N 0.6677(4) 0.9773(3) 0.4769(3) 0.0376(11) Uani 1 1 d . .
C5 C 0.5632(4) 0.6850(3) 0.3943(3) 0.0300(12) Uani 1 1 d . .
N4 N 0.4764(4) -0.0395(3) 0.8465(3) 0.0442(12) Uani 1 1 d . .
N1 N 0.8613(4) 0.7047(3) 0.6687(3) 0.0445(12) Uani 1 1 d . .
O3 O 0.7603(3) 0.5869(2) 1.1953(2) 0.0619(12) Uani 1 1 d . .
C8 C 0.5648(4) 0.8041(3) 0.4111(3) 0.0310(12) Uani 1 1 d . .
C7 C 0.6452(4) 0.5266(3) 0.3463(3) 0.0338(12) Uani 1 1 d . .
H7 H 0.7041 0.4955 0.3303 0.041 Uiso 1 1 calc R U
C9 C 0.6661(4) 0.8690(3) 0.4748(3) 0.0334(12) Uani 1 1 d . .
C24 C 0.5560(4) 0.2581(3) 0.9350(3) 0.0335(12) Uani 1 1 d . .
C25 C 0.5964(4) 0.2781(3) 1.0365(3) 0.0362(13) Uani 1 1 d . .
H25 H 0.5869 0.2241 1.0724 0.043 Uiso 1 1 calc R U
O4 O 0.6891(3) 0.6648(2) 1.0370(3) 0.0612(12) Uani 1 1 d . .
C10 C 0.4638(4) 0.8537(3) 0.3556(3) 0.0367(13) Uani 1 1 d . .
H10 H 0.3945 0.8124 0.3151 0.044 Uiso 1 1 calc R U
C27 C 0.3763(5) 0.1581(3) 0.8131(3) 0.0394(13) Uani 1 1 d . .
H27 H 0.3421 0.2239 0.8008 0.047 Uiso 1 1 calc R U
C20 C 0.6665(4) 0.4560(3) 1.0321(3) 0.0322(12) Uani 1 1 d . .
C2 C 0.5510(5) 0.4641(3) 0.3461(3) 0.0345(12) Uani 1 1 d . .
C26 C 0.4926(5) 0.1534(3) 0.8799(3) 0.0377(13) Uani 1 1 d . .
C13 C 0.7742(4) 0.8255(3) 0.5442(3) 0.0326(12) Uani 1 1 d . .
C11 C 0.4658(4) 0.9640(3) 0.3602(3) 0.0347(12) Uani 1 1 d . .
C22 C 0.6506(4) 0.3770(3) 1.0856(3) 0.0368(13) Uani 1 1 d . .
H22 H 0.6759 0.3901 1.1538 0.044 Uiso 1 1 calc R U
C29 C 0.3119(4) 0.0630(4) 0.7649(3) 0.0395(13) Uani 1 1 d . .
C3 C 0.4633(5) 0.5094(3) 0.3693(3) 0.0428(14) Uani 1 1 d . .
H3 H 0.4003 0.4663 0.3690 0.051 Uiso 1 1 calc R U
C4 C 0.4695(4) 0.6204(3) 0.3934(3) 0.0391(13) Uani 1 1 d . .
H4 H 0.4103 0.6515 0.4091 0.047 Uiso 1 1 calc R U
C14 C 0.7659(5) 0.7487(3) 0.6038(3) 0.0394(13) Uani 1 1 d . .
H14 H 0.6906 0.7265 0.5986 0.047 Uiso 1 1 calc R U
N3 N 0.8739(4) 0.1022(3) 1.0344(3) 0.0527(13) Uani 1 1 d . .
C23 C 0.5714(5) 0.3395(3) 0.8825(3) 0.0462(15) Uani 1 1 d . .
H23 H 0.5433 0.3277 0.8140 0.055 Uiso 1 1 calc R U
C16 C 0.9842(5) 0.8160(3) 0.6221(4) 0.0481(15) Uani 1 1 d . .
H16 H 1.0602 0.8378 0.6287 0.058 Uiso 1 1 calc R U
C35 C 0.9024(5) 0.0126(4) 1.0804(4) 0.0484(14) Uani 1 1 d . .
C33 C 0.6990(5) -0.0562(4) 1.0038(4) 0.0456(14) Uani 1 1 d . .
H33 H 0.6411 -0.1107 0.9934 0.055 Uiso 1 1 calc R U
C6 C 0.6498(4) 0.6365(3) 0.3709(3) 0.0363(13) Uani 1 1 d . .
H6 H 0.7133 0.6792 0.3717 0.044 Uiso 1 1 calc R U
C30 C 0.3647(5) -0.0338(4) 0.7852(4) 0.0488(15) Uani 1 1 d . .
H30 H 0.3192 -0.0975 0.7541 0.059 Uiso 1 1 calc R U
C12 C 0.5694(5) 1.0225(3) 0.4197(4) 0.0426(14) Uani 1 1 d . .
H12 H 0.5716 1.0971 0.4204 0.051 Uiso 1 1 calc R U
C31 C 0.6671(5) 0.0378(3) 0.9587(3) 0.0386(13) Uani 1 1 d . .
C17 C 0.9702(5) 0.7392(4) 0.6773(4) 0.0442(14) Uani 1 1 d . .
C15 C 0.8868(5) 0.8608(3) 0.5572(4) 0.0443(14) Uani 1 1 d . .
H15 H 0.8968 0.9152 0.5219 0.053 Uiso 1 1 calc R U
C21 C 0.6284(5) 0.4386(3) 0.9313(3) 0.0471(15) Uani 1 1 d . .
H21 H 0.6405 0.4923 0.8962 0.057 Uiso 1 1 calc R U
C32 C 0.7606(5) 0.1124(4) 0.9756(4) 0.0463(14) Uani 1 1 d . .
H32 H 0.7426 0.1742 0.9432 0.056 Uiso 1 1 calc R U
C34 C 0.8152(5) -0.0685(4) 1.0634(4) 0.0554(16) Uani 1 1 d . .
H34 H 0.8362 -0.1319 1.0929 0.066 Uiso 1 1 calc R U
C1 C 0.4256(5) 0.2916(3) 0.2043(3) 0.0537(16) Uani 1 1 d . .
H1A H 0.4176 0.2152 0.1860 0.081 Uiso 1 1 calc R U
H1B H 0.4396 0.3278 0.1552 0.081 Uiso 1 1 calc R U
H1C H 0.3538 0.3150 0.2087 0.081 Uiso 1 1 calc R U
C18 C 1.0742(5) 0.6874(4) 0.7497(4) 0.0679(19) Uani 1 1 d . .
H18A H 1.0796 0.7063 0.8154 0.102 Uiso 1 1 calc R U
H18B H 1.1464 0.7123 0.7455 0.102 Uiso 1 1 calc R U
H18C H 1.0631 0.6105 0.7344 0.102 Uiso 1 1 calc R U
C36 C 1.0303(5) 0.0053(4) 1.1490(4) 0.0712(19) Uani 1 1 d . .
H36A H 1.0805 0.0475 1.1282 0.107 Uiso 1 1 calc R U
H36B H 1.0504 -0.0685 1.1478 0.107 Uiso 1 1 calc R U
H36C H 1.0419 0.0324 1.2149 0.107 Uiso 1 1 calc R U
C19 C 0.8842(5) 0.5674(4) 1.0906(4) 0.0690(18) Uani 1 1 d . .
H19A H 0.8752 0.5580 1.0231 0.103 Uiso 1 1 calc R U
H19B H 0.9200 0.5060 1.1229 0.103 Uiso 1 1 calc R U
H19C H 0.9343 0.6313 1.1239 0.103 Uiso 1 1 calc R U
O9 O 0.1422(4) 0.8670(3) 0.4624(3) 0.0738(13) Uani 1 1 d . .
H9A H 0.1891 0.9118 0.4578 0.111 Uiso 1 1 calc R U
O8 O 0.1999(5) 0.7678(3) 0.3620(4) 0.1041(18) Uani 1 1 d . .
C39 C 0.0395(5) 0.7003(4) 0.3950(4) 0.069(2) Uani 1 1 d . .
H39A H 0.0046 0.6646 0.3280 0.082 Uiso 1 1 calc R U
H39B H -0.0228 0.7376 0.4068 0.082 Uiso 1 1 calc R U
C38 C 0.0822(5) 0.6167(4) 0.4654(4) 0.0624(18) Uani 1 1 d . .
H38A H 0.1269 0.6522 0.5315 0.075 Uiso 1 1 calc R U
H38B H 0.1358 0.5722 0.4475 0.075 Uiso 1 1 calc R U
C37 C -0.0200(5) 0.5447(3) 0.4655(4) 0.0658(19) Uani 1 1 d . .
H37A H -0.0660 0.5116 0.3987 0.079 Uiso 1 1 calc R U
H37B H -0.0721 0.5894 0.4850 0.079 Uiso 1 1 calc R U
C40 C 0.1331(6) 0.7797(5) 0.4030(5) 0.0591(17) Uani 1 1 d . .
O6 O 0.1802(5) 0.6444(4) 0.1806(4) 0.0875(9) Uani 1 1 d D .
O7 O 0.0244(4) 0.7025(3) 0.9888(3) 0.0875(9) Uani 1 1 d . .
O5 O 0.1605(5) 0.4169(4) 0.1781(4) 0.0875(9) Uani 1 1 d D .
H6A H 0.170(7) 0.642(5) 0.238(3) 0.16(3) Uiso 1 1 d D .
H6B H 0.143(9) 0.669(7) 0.120(4) 0.32(6) Uiso 1 1 d D .
H5B H 0.154(5) 0.400(4) 0.231(2) 0.09(2) Uiso 1 1 d D .
H5A H 0.098(5) 0.382(5) 0.129(4) 0.18(4) Uiso 1 1 d D .

loop_
_atom_site_aniso_label
_atom_site_aniso_U_11
_atom_site_aniso_U_22
_atom_site_aniso_U_33
_atom_site_aniso_U_23
_atom_site_aniso_U_13
_atom_site_aniso_U_12
S2 0.0426(9) 0.0360(7) 0.0463(9) -0.0010(6) 0.0157(7) -0.0015(6)
S1 0.0508(10) 0.0237(6) 0.0467(9) 0.0020(6) 0.0188(8) 0.0066(6)
Cl1 0.0519(10) 0.0462(7) 0.0582(10) 0.0155(6) 0.0159(8) 0.0210(7)
Cl2 0.0476(10) 0.0610(9) 0.0568(10) 0.0009(7) 0.0048(8) 0.0013(7)
O1 0.045(3) 0.0397(19) 0.074(3) -0.0042(17) 0.023(2) 0.0111(17)
O2 0.091(3) 0.0289(17) 0.054(2) 0.0113(16) 0.036(2) 0.0064(18)
C28 0.039(3) 0.038(3) 0.034(3) 0.008(2) 0.013(3) 0.003(3)
N2 0.043(3) 0.026(2) 0.039(3) 0.0063(17) 0.011(2) 0.0045(19)
C5 0.034(3) 0.020(2) 0.036(3) 0.006(2) 0.013(3) 0.007(2)
N4 0.044(3) 0.031(2) 0.047(3) -0.0031(19) 0.010(2) -0.002(2)
N1 0.048(3) 0.044(2) 0.042(3) 0.017(2) 0.016(2) 0.012(2)
O3 0.079(3) 0.066(2) 0.037(2) -0.0113(17) 0.026(2) -0.021(2)
C8 0.037(3) 0.020(2) 0.035(3) 0.005(2) 0.013(3) 0.004(2)
C7 0.035(3) 0.027(3) 0.040(3) 0.003(2) 0.016(3) 0.009(2)
C9 0.040(3) 0.022(3) 0.040(3) 0.009(2) 0.017(3) 0.005(2)
C24 0.033(3) 0.031(3) 0.032(3) 0.002(2) 0.009(2) 0.004(2)
C25 0.040(3) 0.030(3) 0.038(3) 0.005(2) 0.015(3) 0.000(2)
O4 0.067(3) 0.0312(18) 0.072(3) 0.0056(17) 0.014(2) 0.0080(18)
C10 0.040(3) 0.031(3) 0.040(3) 0.005(2) 0.017(3) 0.003(2)
C27 0.047(4) 0.028(3) 0.038(3) 0.003(2) 0.012(3) 0.004(2)
C20 0.034(3) 0.027(2) 0.033(3) 0.001(2) 0.012(2) 0.002(2)
C2 0.044(4) 0.024(2) 0.036(3) 0.003(2) 0.017(3) 0.003(2)
C26 0.043(4) 0.030(3) 0.038(3) 0.000(2) 0.016(3) -0.001(2)
C13 0.037(3) 0.020(2) 0.036(3) 0.000(2) 0.011(3) 0.004(2)
C11 0.039(3) 0.028(3) 0.039(3) 0.010(2) 0.016(3) 0.012(2)
C22 0.034(3) 0.045(3) 0.030(3) 0.002(2) 0.013(3) 0.003(2)
C29 0.041(4) 0.041(3) 0.030(3) 0.003(2) 0.008(3) 0.002(3)
C3 0.049(4) 0.027(3) 0.055(4) 0.003(2) 0.025(3) -0.003(2)
C4 0.040(3) 0.029(3) 0.050(3) 0.005(2) 0.020(3) 0.008(2)
C14 0.040(4) 0.034(3) 0.040(3) 0.005(2) 0.011(3) 0.002(2)
N3 0.039(3) 0.049(3) 0.068(3) 0.008(2) 0.019(3) 0.010(2)
C23 0.069(4) 0.037(3) 0.026(3) 0.001(2) 0.013(3) 0.003(3)
C16 0.045(4) 0.046(3) 0.051(4) 0.005(3) 0.016(3) -0.007(3)
C35 0.043(4) 0.062(4) 0.035(3) -0.001(3) 0.012(3) 0.012(3)
C33 0.048(4) 0.044(3) 0.047(4) 0.008(3) 0.021(3) 0.004(3)
C6 0.037(3) 0.026(3) 0.044(3) 0.004(2) 0.015(3) 0.000(2)
C30 0.060(4) 0.034(3) 0.047(4) -0.007(2) 0.018(3) -0.010(3)
C12 0.057(4) 0.024(3) 0.049(4) 0.009(2) 0.023(3) 0.006(3)
C31 0.049(4) 0.030(3) 0.037(3) 0.000(2) 0.018(3) 0.001(3)
C17 0.040(4) 0.046(3) 0.038(3) -0.001(2) 0.007(3) 0.008(3)
C15 0.042(4) 0.037(3) 0.047(3) 0.013(2) 0.010(3) -0.001(3)
C21 0.066(4) 0.035(3) 0.038(3) 0.010(2) 0.017(3) 0.000(3)
C32 0.046(4) 0.037(3) 0.061(4) 0.007(3) 0.026(3) 0.015(3)
C34 0.059(4) 0.055(4) 0.058(4) 0.018(3) 0.026(3) 0.014(3)
C1 0.058(4) 0.042(3) 0.049(4) -0.010(2) 0.013(3) -0.001(3)
C18 0.045(4) 0.086(4) 0.060(4) 0.025(3) 0.004(3) 0.024(3)
C36 0.054(5) 0.089(4) 0.060(4) 0.005(3) 0.013(4) 0.020(3)
C19 0.041(4) 0.078(4) 0.091(5) 0.017(3) 0.029(4) 0.000(3)
O9 0.078(3) 0.052(2) 0.099(3) -0.014(2) 0.049(3) -0.016(2)
O8 0.120(5) 0.087(3) 0.129(5) -0.023(3) 0.084(4) -0.024(3)
C39 0.068(5) 0.055(3) 0.066(4) 0.018(3) 0.008(4) -0.014(3)
C38 0.048(4) 0.057(3) 0.073(4) 0.009(3) 0.016(3) -0.009(3)
C37 0.049(4) 0.051(3) 0.086(5) 0.005(3) 0.016(4) -0.008(3)
C40 0.061(5) 0.050(4) 0.064(5) 0.006(3) 0.023(4) -0.003(3)
O6 0.083(2) 0.0972(18) 0.077(2) 0.0219(16) 0.0253(17) -0.0113(15)
O7 0.083(2) 0.0972(18) 0.077(2) 0.0219(16) 0.0253(17) -0.0113(15)
O5 0.083(2) 0.0972(18) 0.077(2) 0.0219(16) 0.0253(17) -0.0113(15)

loop_
_atom_type_symbol
_atom_type_description
_atom_type_scat_dispersion_real
_atom_type_scat_dispersion_imag
_atom_type_scat_source
C C 0.0033 0.0016 'International Tables Vol C Tables 4.2.6.8 and 6.1.1.4'
H H 0.0000 0.0000 'International Tables Vol C Tables 4.2.6.8 and 6.1.1.4'
N N 0.0061 0.0033 'International Tables Vol C Tables 4.2.6.8 and 6.1.1.4'
O O 0.0106 0.0060 'International Tables Vol C Tables 4.2.6.8 and 6.1.1.4'
Cl Cl 0.1484 0.1585 'International Tables Vol C Tables 4.2.6.8 and 6.1.1.4'
S S 0.1246 0.1234 'International Tables Vol C Tables 4.2.6.8 and 6.1.1.4'

loop_
_geom_angle_atom_site_label_1
_geom_angle_atom_site_label_2
_geom_angle_atom_site_label_3
_geom_angle
_geom_angle_site_symmetry_3
O4 S2 O3 118.2(2) .
O4 S2 C19 108.3(2) .
O3 S2 C19 108.3(3) .
O4 S2 C20 108.8(2) .
O3 S2 C20 108.8(2) .
C19 S2 C20 103.5(2) .
O2 S1 O1 118.6(2) .
O2 S1 C1 108.5(2) .
O1 S1 C1 108.0(2) .
O2 S1 C2 106.9(2) .
O1 S1 C2 108.4(2) .
C1 S1 C2 105.7(2) .
N4 C28 C26 121.5(5) .
N4 C28 C31 114.7(4) .
C26 C28 C31 123.8(4) .
C12 N2 C9 118.9(4) .
C6 C5 C4 118.4(4) .
C6 C5 C8 120.6(4) .
C4 C5 C8 120.7(5) .
C30 N4 C28 118.8(4) .
C17 N1 C14 117.9(4) .
C10 C8 C9 118.5(4) .
C10 C8 C5 117.9(4) .
C9 C8 C5 123.4(4) .
C2 C7 C6 118.4(5) .
N2 C9 C8 120.9(4) .
N2 C9 C13 115.8(4) .
C8 C9 C13 123.3(3) .
C25 C24 C23 118.7(4) .
C25 C24 C26 122.1(4) .
C23 C24 C26 119.1(4) .
C22 C25 C24 121.2(4) .
C11 C10 C8 119.9(4) .
C29 C27 C26 118.4(4) .
C21 C20 C22 121.3(4) .
C21 C20 S2 118.5(3) .
C22 C20 S2 120.0(4) .
C3 C2 C7 121.2(4) .
C3 C2 S1 119.6(4) .
C7 C2 S1 119.2(4) .
C27 C26 C28 118.9(4) .
C27 C26 C24 116.3(4) .
C28 C26 C24 124.8(4) .
C15 C13 C14 117.0(4) .
C15 C13 C9 122.8(4) .
C14 C13 C9 120.2(4) .
C12 C11 C10 118.7(4) .
C12 C11 Cl1 120.8(3) .
C10 C11 Cl1 120.6(4) .
C20 C22 C25 119.1(4) .
C27 C29 C30 119.5(5) .
C27 C29 Cl2 120.1(4) .
C30 C29 Cl2 120.3(4) .
C2 C3 C4 119.4(4) .
C5 C4 C3 120.5(5) .
N1 C14 C13 123.4(5) .
C32 N3 C35 118.6(4) .
C24 C23 C21 120.6(4) .
C15 C16 C17 120.2(5) .
N3 C35 C34 120.1(5) .
N3 C35 C36 117.2(5) .
C34 C35 C36 122.7(5) .
C34 C33 C31 120.1(5) .
C7 C6 C5 122.0(4) .
N4 C30 C29 122.8(4) .
N2 C12 C11 123.0(4) .
C32 C31 C33 115.5(5) .
C32 C31 C28 123.7(4) .
C33 C31 C28 120.7(4) .
N1 C17 C16 121.4(5) .
N1 C17 C18 116.2(4) .
C16 C17 C18 122.4(5) .
C16 C15 C13 120.0(4) .
C20 C21 C23 119.0(4) .
N3 C32 C31 125.0(4) .
C33 C34 C35 120.6(5) .
C40 C39 C38 113.8(5) .
C39 C38 C37 112.6(5) .
C38 C37 C37 114.4(6) 2_566
O8 C40 O9 121.2(6) .
O8 C40 C39 124.8(6) .
O9 C40 C39 114.0(6) .

loop_
_geom_bond_atom_site_label_1
_geom_bond_atom_site_label_2
_geom_bond_distance
_geom_bond_site_symmetry_2
S2 O4 1.428(3) .
S2 O3 1.437(3) .
S2 C19 1.739(6) .
S2 C20 1.769(4) .
S1 O2 1.436(3) .
S1 O1 1.442(4) .
S1 C1 1.748(5) .
S1 C2 1.771(4) .
Cl1 C11 1.724(5) .
Cl2 C29 1.735(5) .
C28 N4 1.348(5) .
C28 C26 1.405(6) .
C28 C31 1.476(6) .
N2 C12 1.338(6) .
N2 C9 1.349(5) .
C5 C6 1.382(6) .
C5 C4 1.385(6) .
C5 C8 1.484(5) .
N4 C30 1.315(6) .
N1 C17 1.347(6) .
N1 C14 1.348(6) .
C8 C10 1.379(6) .
C8 C9 1.403(6) .
C7 C2 1.380(6) .
C7 C6 1.380(5) .
C9 C13 1.467(6) .
C24 C25 1.382(6) .
C24 C23 1.391(5) .
C24 C26 1.494(5) .
C25 C22 1.381(5) .
C10 C11 1.372(5) .
C27 C29 1.377(5) .
C27 C26 1.379(6) .
C20 C21 1.373(6) .
C20 C22 1.379(5) .
C2 C3 1.376(7) .
C13 C15 1.373(6) .
C13 C14 1.392(5) .
C11 C12 1.367(6) .
C29 C30 1.383(6) .
C3 C4 1.392(5) .
N3 C32 1.328(6) .
N3 C35 1.343(5) .
C23 C21 1.392(5) .
C16 C15 1.368(6) .
C16 C17 1.368(6) .
C35 C34 1.387(6) .
C35 C36 1.499(7) .
C33 C34 1.364(7) .
C33 C31 1.390(5) .
C31 C32 1.389(6) .
C17 C18 1.504(6) .
O9 C40 1.312(6) .
O8 C40 1.208(7) .
C39 C40 1.462(7) .
C39 C38 1.497(6) .
C38 C37 1.528(6) .
C37 C37 1.536(8) 2_566
